data_2233842
loop_
_publ_author_name
'Xu, Jie'

_publ_section_title
;
 Bis(diisopropylammonium) tetrachloridocuprate(II)
;
_journal_coeditor_code HB6624
_journal_issue 3
_journal_name_full 'Acta Crystallographica Section E'
_journal_page_first m285
_journal_paper_doi 10.1107/S1600536812004928
_journal_volume 68
_journal_year 2012
_chemical_formula_iupac '(C6 H16 N)2 [Cu Cl4]'
_chemical_formula_moiety '2(C6 H16 N +), Cl4 Cu 2-'
_chemical_formula_sum 'C12 H32 Cl4 Cu N2'
_chemical_formula_weight 409.74
_chemical_name_systematic
;
Bis(diisopropylammonium) tetrachloridocuprate(II)
;
_space_group_IT_number 14
_symmetry_cell_setting monoclinic
_symmetry_space_group_name_Hall '-P 2ybc'
_symmetry_space_group_name_H-M 'P 1 21/c 1'
_atom_sites_solution_hydrogens geom
_atom_sites_solution_primary direct
_atom_sites_solution_secondary difmap
_audit_creation_method SHELXL-97
_cell_angle_alpha 90.00
_cell_angle_beta 114.38(2)
_cell_angle_gamma 90.00
_cell_formula_units_Z 4
_cell_length_a 10.541(2)
_cell_length_b 14.402(3)
_cell_length_c 14.641(6)
_cell_measurement_reflns_used 3479
_cell_measurement_temperature 298(2)
_cell_measurement_theta_max 27.48
_cell_measurement_theta_min 3.01
_cell_volume 2024.5(11)
_computing_cell_refinement '<i>CrystalClear</i> (Rigaku, 2005)'
_computing_data_collection '<i>CrystalClear</i> (Rigaku, 2005)'
_computing_data_reduction '<i>CrystalClear</i> (Rigaku, 2005)'
_computing_molecular_graphics '<i>SHELXTL</i> (Sheldrick, 2008)'
_computing_publication_material '<i>SHELXTL</i> (Sheldrick, 2008)'
_computing_structure_refinement '<i>SHELXL97</i> (Sheldrick, 2008)'
_computing_structure_solution '<i>SHELXS97</i> (Sheldrick, 2008)'
_diffrn_ambient_temperature 298(2)
_diffrn_detector_area_resol_mean 13.6612
_diffrn_measured_fraction_theta_full 0.999
_diffrn_measured_fraction_theta_max 0.999
_diffrn_measurement_device_type 'Rigaku Mercury2 CCD'
_diffrn_measurement_method 'CCD profile fitting'
_diffrn_radiation_monochromator graphite
_diffrn_radiation_source 'fine-focus sealed tube'
_diffrn_radiation_type MoK\a
_diffrn_radiation_wavelength 0.71073
_diffrn_reflns_av_R_equivalents 0.0364
_diffrn_reflns_av_sigmaI/netI 0.0272
_diffrn_reflns_limit_h_max 13
_diffrn_reflns_limit_h_min -13
_diffrn_reflns_limit_k_max 18
_diffrn_reflns_limit_k_min -18
_diffrn_reflns_limit_l_max 19
_diffrn_reflns_limit_l_min -18
_diffrn_reflns_number 20644
_diffrn_reflns_theta_full 27.48
_diffrn_reflns_theta_max 27.48
_diffrn_reflns_theta_min 3.06
_exptl_absorpt_coefficient_mu 1.598
_exptl_absorpt_correction_T_max 1.000
_exptl_absorpt_correction_T_min 0.910
_exptl_absorpt_correction_type multi-scan
_exptl_absorpt_process_details '(CrystalClear; Rigaku, 2005)'
_exptl_crystal_colour blue
_exptl_crystal_density_diffrn 1.344
_exptl_crystal_density_method 'not measured'
_exptl_crystal_description block
_exptl_crystal_F_000 860
_exptl_crystal_size_max 0.10
_exptl_crystal_size_mid 0.03
_exptl_crystal_size_min 0.03
_refine_diff_density_max 0.499
_refine_diff_density_min -0.405
_refine_ls_extinction_method none
_refine_ls_goodness_of_fit_ref 1.098
_refine_ls_hydrogen_treatment constr
_refine_ls_matrix_type full
_refine_ls_number_parameters 180
_refine_ls_number_reflns 4637
_refine_ls_number_restraints 0
_refine_ls_restrained_S_all 1.098
_refine_ls_R_factor_all 0.0447
_refine_ls_R_factor_gt 0.0352
_refine_ls_shift/su_max 0.001
_refine_ls_shift/su_mean 0.000
_refine_ls_structure_factor_coef Fsqd
_refine_ls_weighting_details 'calc w=1/[\s^2^(Fo^2^)+(0.0290P)^2^+0.8690P] where P=(Fo^2^+2Fc^2^)/3'
_refine_ls_weighting_scheme calc
_refine_ls_wR_factor_gt 0.0774
_refine_ls_wR_factor_ref 0.0810
_reflns_number_gt 3904
_reflns_number_total 4637
_reflns_threshold_expression I>2\s(I)
_cod_data_source_file hb6624.cif
_cod_data_source_block I
_cod_original_cell_volume 2024.5(10)
_cod_original_sg_symbol_H-M 'P 21/c'
_cod_database_code 2233842
_cod_database_fobs_code 2233842

loop_
_symmetry_equiv_pos_as_xyz
'x, y, z'
'-x, y+1/2, -z+1/2'
'-x, -y, -z'
'x, -y-1/2, z-1/2'

loop_
_atom_site_type_symbol
_atom_site_label
_atom_site_fract_x
_atom_site_fract_y
_atom_site_fract_z
_atom_site_U_iso_or_equiv
_atom_site_adp_type
_atom_site_calc_flag
_atom_site_refinement_flags
_atom_site_occupancy
_atom_site_symmetry_multiplicity
N N2 0.48865(18) 0.84283(12) 0.29600(13) 0.0392(4) Uani d . 1 1
H H2B 0.4207 0.8195 0.3114 0.047 Uiso calc R 1 1
H H2C 0.4804 0.8158 0.2384 0.047 Uiso calc R 1 1
C C8 0.4613(2) 0.94547(15) 0.27605(18) 0.0452(5) Uani d . 1 1
H H8A 0.5328 0.9714 0.2569 0.054 Uiso calc R 1 1
C C11 0.6264(2) 0.81319(18) 0.37713(17) 0.0487(5) Uani d . 1 1
H H11A 0.6318 0.8358 0.4417 0.058 Uiso calc R 1 1
C C9 0.3211(3) 0.95517(19) 0.1884(2) 0.0620(7) Uani d . 1 1
H H9A 0.3002 1.0198 0.1737 0.093 Uiso calc R 1 1
H H9B 0.2506 0.9273 0.2051 0.093 Uiso calc R 1 1
H H9C 0.3233 0.9246 0.1308 0.093 Uiso calc R 1 1
C C12 0.7457(3) 0.8551(2) 0.3585(2) 0.0673(8) Uani d . 1 1
H H12A 0.7451 0.9213 0.3656 0.101 Uiso calc R 1 1
H H12B 0.7350 0.8399 0.2919 0.101 Uiso calc R 1 1
H H12C 0.8324 0.8306 0.4062 0.101 Uiso calc R 1 1
C C10 0.6302(3) 0.7088(2) 0.3796(2) 0.0698(8) Uani d . 1 1
H H10A 0.5538 0.6858 0.3927 0.105 Uiso calc R 1 1
H H10B 0.7164 0.6883 0.4317 0.105 Uiso calc R 1 1
H H10C 0.6229 0.6856 0.3162 0.105 Uiso calc R 1 1
C C7 0.4685(3) 0.99487(19) 0.3691(2) 0.0634(7) Uani d . 1 1
H H7A 0.5602 0.9880 0.4216 0.095 Uiso calc R 1 1
H H7B 0.4014 0.9684 0.3901 0.095 Uiso calc R 1 1
H H7C 0.4485 1.0596 0.3546 0.095 Uiso calc R 1 1
N N1 0.09163(18) 0.59594(13) 0.28500(13) 0.0411(4) Uani d . 1 1
H H1D 0.1413 0.6268 0.2574 0.049 Uiso calc R 1 1
H H1E 0.0943 0.6299 0.3374 0.049 Uiso calc R 1 1
C C2 -0.0577(2) 0.5925(2) 0.20865(19) 0.0576(7) Uani d . 1 1
H H2A -0.1146 0.5644 0.2400 0.069 Uiso calc R 1 1
C C6 0.0892(3) 0.4518(2) 0.3773(3) 0.0843(10) Uani d . 1 1
H H6A -0.0008 0.4332 0.3287 0.126 Uiso calc R 1 1
H H6B 0.0785 0.4906 0.4269 0.126 Uiso calc R 1 1
H H6C 0.1423 0.3977 0.4091 0.126 Uiso calc R 1 1
C C5 0.1649(3) 0.50524(16) 0.32533(18) 0.0487(6) Uani d . 1 1
H H5A 0.1638 0.4680 0.2690 0.058 Uiso calc R 1 1
C C4 0.3141(3) 0.5256(2) 0.3944(2) 0.0600(7) Uani d . 1 1
H H4A 0.3572 0.5601 0.3588 0.090 Uiso calc R 1 1
H H4B 0.3633 0.4683 0.4180 0.090 Uiso calc R 1 1
H H4C 0.3169 0.5614 0.4505 0.090 Uiso calc R 1 1
C C3 -0.1049(3) 0.6917(2) 0.1807(2) 0.0803(9) Uani d . 1 1
H H3A -0.0877 0.7268 0.2405 0.120 Uiso calc R 1 1
H H3B -0.2027 0.6926 0.1381 0.120 Uiso calc R 1 1
H H3C -0.0542 0.7187 0.1459 0.120 Uiso calc R 1 1
C C1 -0.0719(3) 0.5348(2) 0.1193(2) 0.0827(10) Uani d . 1 1
H H1A -0.0459 0.4718 0.1401 0.124 Uiso calc R 1 1
H H1B -0.0120 0.5593 0.0904 0.124 Uiso calc R 1 1
H H1C -0.1667 0.5365 0.0704 0.124 Uiso calc R 1 1
Cu Cu1 0.26640(3) 0.773295(18) 0.52212(2) 0.03879(9) Uani d . 1 1
Cl Cl4 0.49483(6) 0.73243(4) 0.58638(4) 0.05000(15) Uani d . 1 1
Cl Cl3 0.23772(7) 0.80136(4) 0.36402(4) 0.05210(15) Uani d . 1 1
Cl Cl2 0.06532(6) 0.69540(5) 0.48106(5) 0.05519(16) Uani d . 1 1
Cl Cl1 0.27415(8) 0.85100(5) 0.65701(5) 0.06438(19) Uani d . 1 1

loop_
_atom_site_aniso_label
_atom_site_aniso_U_11
_atom_site_aniso_U_22
_atom_site_aniso_U_33
_atom_site_aniso_U_12
_atom_site_aniso_U_13
_atom_site_aniso_U_23
N2 0.0416(10) 0.0417(10) 0.0380(9) -0.0027(8) 0.0200(8) -0.0017(8)
C8 0.0522(13) 0.0385(11) 0.0523(13) -0.0042(10) 0.0289(11) -0.0003(10)
C11 0.0464(13) 0.0602(15) 0.0355(12) 0.0030(11) 0.0128(10) 0.0007(11)
C9 0.0689(18) 0.0498(15) 0.0628(16) 0.0123(13) 0.0226(14) 0.0078(12)
C12 0.0449(14) 0.082(2) 0.0716(19) -0.0011(14) 0.0208(14) -0.0004(15)
C10 0.0741(19) 0.0608(17) 0.0659(18) 0.0115(14) 0.0201(16) 0.0158(14)
C7 0.0783(19) 0.0520(15) 0.0686(18) -0.0088(13) 0.0390(16) -0.0174(13)
N1 0.0389(10) 0.0450(10) 0.0401(10) -0.0018(8) 0.0171(8) 0.0045(8)
C2 0.0355(12) 0.0780(19) 0.0547(15) -0.0065(12) 0.0140(11) 0.0168(13)
C6 0.082(2) 0.0666(19) 0.096(2) -0.0093(16) 0.0291(19) 0.0345(18)
C5 0.0543(14) 0.0417(12) 0.0470(13) 0.0021(10) 0.0179(11) 0.0009(10)
C4 0.0502(15) 0.0638(16) 0.0601(16) 0.0099(12) 0.0169(13) 0.0094(13)
C3 0.0601(18) 0.096(2) 0.071(2) 0.0284(17) 0.0131(15) 0.0132(18)
C1 0.073(2) 0.085(2) 0.0594(18) -0.0175(17) -0.0040(15) -0.0042(16)
Cu1 0.04210(16) 0.04234(16) 0.03866(15) -0.00002(11) 0.02342(12) -0.00011(11)
Cl4 0.0416(3) 0.0643(4) 0.0472(3) 0.0021(3) 0.0214(3) -0.0004(3)
Cl3 0.0613(4) 0.0590(3) 0.0436(3) -0.0059(3) 0.0292(3) 0.0079(3)
Cl2 0.0426(3) 0.0740(4) 0.0546(3) -0.0075(3) 0.0258(3) 0.0014(3)
Cl1 0.0727(4) 0.0751(4) 0.0618(4) -0.0067(3) 0.0443(4) -0.0227(3)

loop_
_atom_type_symbol
_atom_type_description
_atom_type_scat_dispersion_real
_atom_type_scat_dispersion_imag
_atom_type_scat_source
C C 0.0033 0.0016 'International Tables Vol C Tables 4.2.6.8 and 6.1.1.4'
Cl Cl 0.1484 0.1585 'International Tables Vol C Tables 4.2.6.8 and 6.1.1.4'
Cu Cu 0.3201 1.2651 'International Tables Vol C Tables 4.2.6.8 and 6.1.1.4'
N N 0.0061 0.0033 'International Tables Vol C Tables 4.2.6.8 and 6.1.1.4'
H H 0.0000 0.0000 'International Tables Vol C Tables 4.2.6.8 and 6.1.1.4'

loop_
_geom_angle_atom_site_label_1
_geom_angle_atom_site_label_2
_geom_angle_atom_site_label_3
_geom_angle
_geom_angle_publ_flag
C11 N2 C8 118.27(18) ?
C11 N2 H2B 107.7 ?
C8 N2 H2B 107.7 ?
C11 N2 H2C 107.7 ?
C8 N2 H2C 107.7 ?
H2B N2 H2C 107.1 ?
C7 C8 C9 112.9(2) ?
C7 C8 N2 110.6(2) ?
C9 C8 N2 107.23(19) ?
C7 C8 H8A 108.7 ?
C9 C8 H8A 108.7 ?
N2 C8 H8A 108.7 ?
C10 C11 N2 108.0(2) ?
C10 C11 C12 112.7(2) ?
N2 C11 C12 110.2(2) ?
C10 C11 H11A 108.6 ?
N2 C11 H11A 108.6 ?
C12 C11 H11A 108.6 ?
C8 C9 H9A 109.5 ?
C8 C9 H9B 109.5 ?
H9A C9 H9B 109.5 ?
C8 C9 H9C 109.5 ?
H9A C9 H9C 109.5 ?
H9B C9 H9C 109.5 ?
C11 C12 H12A 109.5 ?
C11 C12 H12B 109.5 ?
H12A C12 H12B 109.5 ?
C11 C12 H12C 109.5 ?
H12A C12 H12C 109.5 ?
H12B C12 H12C 109.5 ?
C11 C10 H10A 109.5 ?
C11 C10 H10B 109.5 ?
H10A C10 H10B 109.5 ?
C11 C10 H10C 109.5 ?
H10A C10 H10C 109.5 ?
H10B C10 H10C 109.5 ?
C8 C7 H7A 109.5 ?
C8 C7 H7B 109.5 ?
H7A C7 H7B 109.5 ?
C8 C7 H7C 109.5 ?
H7A C7 H7C 109.5 ?
H7B C7 H7C 109.5 ?
C5 N1 C2 118.04(19) ?
C5 N1 H1D 107.8 ?
C2 N1 H1D 107.8 ?
C5 N1 H1E 107.8 ?
C2 N1 H1E 107.8 ?
H1D N1 H1E 107.1 ?
C1 C2 N1 111.2(2) ?
C1 C2 C3 112.5(2) ?
N1 C2 C3 107.1(2) ?
C1 C2 H2A 108.6 ?
N1 C2 H2A 108.6 ?
C3 C2 H2A 108.6 ?
C5 C6 H6A 109.5 ?
C5 C6 H6B 109.5 ?
H6A C6 H6B 109.5 ?
C5 C6 H6C 109.5 ?
H6A C6 H6C 109.5 ?
H6B C6 H6C 109.5 ?
C4 C5 N1 108.54(19) ?
C4 C5 C6 112.4(2) ?
N1 C5 C6 110.2(2) ?
C4 C5 H5A 108.5 ?
N1 C5 H5A 108.5 ?
C6 C5 H5A 108.5 ?
C5 C4 H4A 109.5 ?
C5 C4 H4B 109.5 ?
H4A C4 H4B 109.5 ?
C5 C4 H4C 109.5 ?
H4A C4 H4C 109.5 ?
H4B C4 H4C 109.5 ?
C2 C3 H3A 109.5 ?
C2 C3 H3B 109.5 ?
H3A C3 H3B 109.5 ?
C2 C3 H3C 109.5 ?
H3A C3 H3C 109.5 ?
H3B C3 H3C 109.5 ?
C2 C1 H1A 109.5 ?
C2 C1 H1B 109.5 ?
H1A C1 H1B 109.5 ?
C2 C1 H1C 109.5 ?
H1A C1 H1C 109.5 ?
H1B C1 H1C 109.5 ?
Cl1 Cu1 Cl3 139.39(3) y
Cl1 Cu1 Cl2 99.91(3) y
Cl3 Cu1 Cl2 95.93(3) y
Cl1 Cu1 Cl4 96.75(3) y
Cl3 Cu1 Cl4 98.18(3) y
Cl2 Cu1 Cl4 134.61(3) y

loop_
_geom_bond_atom_site_label_1
_geom_bond_atom_site_label_2
_geom_bond_distance
_geom_bond_publ_flag
N2 C11 1.509(3) ?
N2 C8 1.511(3) ?
N2 H2B 0.9000 ?
N2 H2C 0.9000 ?
C8 C7 1.510(3) ?
C8 C9 1.511(4) ?
C8 H8A 0.9800 ?
C11 C10 1.505(4) ?
C11 C12 1.517(4) ?
C11 H11A 0.9800 ?
C9 H9A 0.9600 ?
C9 H9B 0.9600 ?
C9 H9C 0.9600 ?
C12 H12A 0.9600 ?
C12 H12B 0.9600 ?
C12 H12C 0.9600 ?
C10 H10A 0.9600 ?
C10 H10B 0.9600 ?
C10 H10C 0.9600 ?
C7 H7A 0.9600 ?
C7 H7B 0.9600 ?
C7 H7C 0.9600 ?
N1 C5 1.508(3) ?
N1 C2 1.509(3) ?
N1 H1D 0.9000 ?
N1 H1E 0.9000 ?
C2 C1 1.504(4) ?
C2 C3 1.513(4) ?
C2 H2A 0.9800 ?
C6 C5 1.519(4) ?
C6 H6A 0.9600 ?
C6 H6B 0.9600 ?
C6 H6C 0.9600 ?
C5 C4 1.507(3) ?
C5 H5A 0.9800 ?
C4 H4A 0.9600 ?
C4 H4B 0.9600 ?
C4 H4C 0.9600 ?
C3 H3A 0.9600 ?
C3 H3B 0.9600 ?
C3 H3C 0.9600 ?
C1 H1A 0.9600 ?
C1 H1B 0.9600 ?
C1 H1C 0.9600 ?
Cu1 Cl1 2.2419(9) y
Cu1 Cl3 2.2439(11) y
Cu1 Cl2 2.2495(8) y
Cu1 Cl4 2.2714(8) y

loop_
_geom_hbond_atom_site_label_D
_geom_hbond_atom_site_label_H
_geom_hbond_atom_site_label_A
_geom_hbond_site_symmetry_A
_geom_hbond_distance_DH
_geom_hbond_distance_HA
_geom_hbond_distance_DA
_geom_hbond_angle_DHA
N2 H2C Cl4 4_575 0.90 2.40 3.281(2) 168
N1 H1D Cl1 4_575 0.90 2.43 3.282(2) 157
N2 H2B Cl3 . 0.90 2.37 3.2434(19) 164
N1 H1E Cl2 . 0.90 2.44 3.321(2) 167

loop_
_geom_torsion_atom_site_label_1
_geom_torsion_atom_site_label_2
_geom_torsion_atom_site_label_3
_geom_torsion_atom_site_label_4
_geom_torsion
C11 N2 C8 C7 -59.6(3)
C11 N2 C8 C9 176.88(19)
C8 N2 C11 C10 -177.9(2)
C8 N2 C11 C12 -54.4(3)
C5 N1 C2 C1 -56.3(3)
C5 N1 C2 C3 -179.6(2)
C2 N1 C5 C4 176.3(2)
C2 N1 C5 C6 -60.3(3)
